data_7000647
loop_
_publ_author_name
'Takamizawa, Satoshi'
'Nakata, Ei-ichi'
'Miyake, Ryosuke'

_publ_section_title
;
 Structural susceptibility of gas inclusion crystal to external gas
 pressure and temperature: force guide role of channel
;
_journal_issue 10
_journal_name_full 'Dalton Transactions'
_journal_page_first 1752
_journal_page_last 1760
_journal_paper_doi 10.1039/b813178c
_journal_year 2009
_chemical_formula_sum 'C34 H32 Cu2 N2 O8'
_chemical_formula_weight 723.72
_chemical_name_systematic
; 
 ? 
;
_space_group_IT_number 2
_symmetry_cell_setting triclinic
_symmetry_space_group_name_Hall '-P 1'
_symmetry_space_group_name_H-M 'P -1'
_atom_sites_solution_hydrogens geom
_atom_sites_solution_primary direct
_atom_sites_solution_secondary difmap
_audit_creation_method SHELXL-97
_cell_angle_alpha 71.428(5)
_cell_angle_beta 64.517(5)
_cell_angle_gamma 62.919(5)
_cell_formula_units_Z 1
_cell_length_a 9.693(2)
_cell_length_b 10.195(2)
_cell_length_c 10.692(2)
_cell_measurement_temperature 120
_cell_volume 839.3(3)
_computing_cell_refinement 'Bruker SMART'
_computing_data_collection 'Bruker SMART'
_computing_data_reduction 'Bruker SAINT'
_computing_molecular_graphics 'Bruker SHELXTL'
_computing_publication_material 'Bruker SHELXTL'
_computing_structure_refinement 'SHELXL-97 (Sheldrick, 1997)'
_computing_structure_solution 'SHELXS-97 (Sheldrick, 1990)'
_diffrn_ambient_temperature 120
_diffrn_detector_area_resol_mean 8.366
_diffrn_measured_fraction_theta_full 0.985
_diffrn_measured_fraction_theta_max 0.985
_diffrn_measurement_device_type 'CCD area detector'
_diffrn_measurement_method 'phi and omega scans'
_diffrn_radiation_monochromator graphite
_diffrn_radiation_source 'fine-focus sealed tube'
_diffrn_radiation_type MoK\a
_diffrn_radiation_wavelength 0.71073
_diffrn_reflns_av_R_equivalents 0.0548
_diffrn_reflns_av_sigmaI/netI 0.1457
_diffrn_reflns_limit_h_max 12
_diffrn_reflns_limit_h_min -12
_diffrn_reflns_limit_k_max 5
_diffrn_reflns_limit_k_min -13
_diffrn_reflns_limit_l_max 12
_diffrn_reflns_limit_l_min -14
_diffrn_reflns_number 6260
_diffrn_reflns_theta_full 28.35
_diffrn_reflns_theta_max 28.35
_diffrn_reflns_theta_min 2.14
_exptl_absorpt_coefficient_mu 1.319
_exptl_absorpt_correction_T_max 0.8578
_exptl_absorpt_correction_T_min 0.5050
_exptl_absorpt_correction_type empirical
_exptl_absorpt_process_details
;
SADABS, Sheldrick, 1996
;
_exptl_crystal_colour blue
_exptl_crystal_density_diffrn 1.432
_exptl_crystal_density_method 'not measured'
_exptl_crystal_description plate
_exptl_crystal_F_000 372
_exptl_crystal_size_max 0.60
_exptl_crystal_size_mid 0.20
_exptl_crystal_size_min 0.12
_refine_diff_density_max 3.067
_refine_diff_density_min -1.101
_refine_diff_density_rms 0.258
_refine_ls_extinction_method none
_refine_ls_goodness_of_fit_ref 0.959
_refine_ls_hydrogen_treatment mixed
_refine_ls_matrix_type full
_refine_ls_number_parameters 220
_refine_ls_number_reflns 4135
_refine_ls_number_restraints 19
_refine_ls_restrained_S_all 0.957
_refine_ls_R_factor_all 0.1427
_refine_ls_R_factor_gt 0.0842
_refine_ls_shift/su_max 0.000
_refine_ls_shift/su_mean 0.000
_refine_ls_structure_factor_coef Fsqd
_refine_ls_weighting_details 'calc w=1/[\s^2^(Fo^2^)+(0.1166P)^2^+0.0000P] where P=(Fo^2^+2Fc^2^)/3'
_refine_ls_weighting_scheme calc
_refine_ls_wR_factor_gt 0.1917
_refine_ls_wR_factor_ref 0.2247
_reflns_number_gt 2287
_reflns_number_total 4135
_reflns_threshold_expression >2sigma(I)
_cod_data_source_file b813178c.txt
_cod_data_source_block 311191
_cod_depositor_comments
;
The following automatic conversions were performed:
'_symmetry_cell_setting' value 'Triclinic' changed to 'triclinic'
according to '/home/saulius/struct/CIF-dictionaries/cif_core.dic'
dictionary named 'cif_core.dic' version 2.4.1 from 2010-06-29.

Automatic conversion script
Id: cif_fix_enum 1527 2010-12-29 10:47:43Z saulius 
;
_cod_original_sg_symbol_H-M P-1
_cod_database_code 7000647

loop_
_symmetry_equiv_pos_as_xyz
'x, y, z'
'-x, -y, -z'

loop_
_atom_site_label
_atom_site_type_symbol
_atom_site_fract_x
_atom_site_fract_y
_atom_site_fract_z
_atom_site_U_iso_or_equiv
_atom_site_adp_type
_atom_site_occupancy
_atom_site_symmetry_multiplicity
_atom_site_calc_flag
_atom_site_refinement_flags
_atom_site_disorder_assembly
_atom_site_disorder_group
C1 C 0.6678(7) 0.2464(8) 0.4237(7) 0.0258(14) Uani 1 1 d . . .
C2 C 0.7727(8) 0.0936(8) 0.3811(7) 0.0258(14) Uani 1 1 d . . .
C3 C 0.7027(9) 0.0103(8) 0.3651(7) 0.0290(15) Uani 1 1 d . . .
H3 H 0.5872 0.0476 0.3846 0.035 Uiso 1 1 calc R . .
C4 C 0.8009(10) -0.1266(8) 0.3208(8) 0.0388(18) Uani 1 1 d . . .
H4 H 0.7535 -0.1839 0.3096 0.047 Uiso 1 1 calc R . .
C5 C 0.9677(10) -0.1795(9) 0.2931(8) 0.0422(19) Uani 1 1 d . . .
H5 H 1.0355 -0.2725 0.2601 0.051 Uiso 1 1 calc R . .
C6 C 1.0380(9) -0.1008(9) 0.3122(8) 0.0400(19) Uani 1 1 d . . .
H6 H 1.1529 -0.1408 0.2958 0.048 Uiso 1 1 calc R . .
C7 C 0.9415(8) 0.0363(8) 0.3551(8) 0.0320(16) Uani 1 1 d . . .
H7 H 0.9901 0.0920 0.3670 0.038 Uiso 1 1 calc R . .
C8 C 0.4559(7) 0.3729(7) 0.7513(7) 0.0264(15) Uani 1 1 d . . .
C9 C 0.4346(8) 0.2929(8) 0.8979(7) 0.0285(15) Uani 1 1 d . . .
C10 C 0.3271(9) 0.2171(9) 0.9641(8) 0.0371(18) Uani 1 1 d . . .
H10 H 0.2644 0.2177 0.9158 0.045 Uiso 1 1 calc R . .
C11 C 0.3101(10) 0.1415(10) 1.0981(10) 0.051(2) Uani 1 1 d . . .
H11 H 0.2360 0.0904 1.1415 0.061 Uiso 1 1 calc R . .
C12 C 0.3998(10) 0.1395(10) 1.1697(9) 0.048(2) Uani 1 1 d . . .
H12 H 0.3888 0.0869 1.2623 0.058 Uiso 1 1 calc R . .
C13 C 0.5062(11) 0.2152(11) 1.1049(8) 0.049(2) Uani 1 1 d . . .
H13 H 0.5683 0.2147 1.1538 0.059 Uiso 1 1 calc R . .
C14 C 0.5235(9) 0.2905(10) 0.9718(8) 0.043(2) Uani 1 1 d . . .
H14 H 0.5972 0.3420 0.9293 0.051 Uiso 1 1 calc R . .
C15 C -0.0034(7) 0.5615(7) 0.5937(7) 0.0222(13) Uani 1 1 d . . .
H15 H -0.0103 0.6049 0.6638 0.027 Uiso 1 1 calc R . .
C16 C 0.1455(7) 0.4289(7) 0.4135(6) 0.0205(13) Uani 1 1 d . . .
H16 H 0.2482 0.3746 0.3512 0.025 Uiso 1 1 calc R . .
Cu1 Cu 0.37048(9) 0.48830(10) 0.50446(9) 0.0211(3) Uani 1 1 d . . .
N1 N 0.1447(6) 0.4930(5) 0.5049(5) 0.0166(10) Uani 1 1 d . . .
O1 O 0.5164(5) 0.2935(5) 0.4436(5) 0.0301(11) Uani 1 1 d . . .
O2 O 0.7395(5) 0.3150(5) 0.4355(5) 0.0298(11) Uani 1 1 d . . .
O3 O 0.3522(5) 0.3915(5) 0.6985(5) 0.0287(11) Uani 1 1 d . . .
O4 O 0.5732(5) 0.4166(6) 0.6920(5) 0.0310(11) Uani 1 1 d . . .
C1S C 0.1231(12) 0.6545(12) 0.9649(11) 0.080(3) Uani 1 1 d D . .
H1S H 0.085(10) 0.7599(19) 0.962(9) 0.119 Uiso 1 1 d D . .
H2S H 0.050(8) 0.615(9) 1.046(5) 0.119 Uiso 1 1 d D . .
H3S H 0.232(4) 0.607(8) 0.970(9) 0.119 Uiso 1 1 d D . .
H4S H 0.125(10) 0.635(9) 0.882(5) 0.119 Uiso 1 1 d D . .

loop_
_atom_site_aniso_label
_atom_site_aniso_U_11
_atom_site_aniso_U_22
_atom_site_aniso_U_33
_atom_site_aniso_U_23
_atom_site_aniso_U_13
_atom_site_aniso_U_12
C1 0.027(3) 0.037(4) 0.019(3) 0.003(3) -0.007(2) -0.021(3)
C2 0.033(3) 0.027(4) 0.021(3) 0.003(3) -0.010(3) -0.017(3)
C3 0.034(3) 0.026(4) 0.029(4) 0.003(3) -0.013(3) -0.015(3)
C4 0.064(5) 0.020(4) 0.043(5) 0.000(4) -0.027(4) -0.018(4)
C5 0.061(5) 0.024(4) 0.039(5) -0.001(4) -0.019(4) -0.014(4)
C6 0.030(4) 0.036(4) 0.041(5) -0.003(4) -0.006(3) -0.010(3)
C7 0.027(3) 0.028(4) 0.039(4) 0.001(3) -0.011(3) -0.014(3)
C8 0.021(3) 0.023(3) 0.040(4) -0.017(3) -0.009(3) -0.005(3)
C9 0.026(3) 0.026(4) 0.032(4) -0.007(3) -0.010(3) -0.006(3)
C10 0.043(4) 0.042(5) 0.033(4) -0.001(4) -0.013(3) -0.024(4)
C11 0.053(5) 0.054(6) 0.054(6) 0.005(5) -0.015(4) -0.038(5)
C12 0.057(5) 0.042(5) 0.039(5) 0.004(4) -0.015(4) -0.022(4)
C13 0.064(5) 0.065(6) 0.029(4) 0.014(4) -0.028(4) -0.034(5)
C14 0.043(4) 0.055(5) 0.040(5) 0.007(4) -0.020(3) -0.030(4)
C15 0.026(3) 0.025(3) 0.018(3) -0.004(3) -0.006(2) -0.013(3)
C16 0.021(3) 0.020(3) 0.020(3) -0.005(3) -0.003(2) -0.010(3)
Cu1 0.0187(4) 0.0256(4) 0.0256(4) -0.0030(3) -0.0097(3) -0.0123(3)
N1 0.023(2) 0.011(3) 0.016(3) 0.000(2) -0.0115(19) -0.003(2)
O1 0.024(2) 0.030(3) 0.042(3) -0.007(2) -0.013(2) -0.012(2)
O2 0.025(2) 0.024(3) 0.046(3) -0.012(2) -0.012(2) -0.009(2)
O3 0.027(2) 0.035(3) 0.031(3) -0.001(2) -0.0114(19) -0.018(2)
O4 0.029(2) 0.048(3) 0.025(3) 0.000(2) -0.0118(19) -0.023(2)
C1S 0.079(7) 0.086(9) 0.076(8) -0.014(7) -0.036(6) -0.021(7)

loop_
_atom_type_symbol
_atom_type_description
_atom_type_scat_dispersion_real
_atom_type_scat_dispersion_imag
_atom_type_scat_source
C C 0.0033 0.0016 'International Tables Vol C Tables 4.2.6.8 and 6.1.1.4'
H H 0.0000 0.0000 'International Tables Vol C Tables 4.2.6.8 and 6.1.1.4'
Cu Cu 0.3201 1.2651 'International Tables Vol C Tables 4.2.6.8 and 6.1.1.4'
N N 0.0061 0.0033 'International Tables Vol C Tables 4.2.6.8 and 6.1.1.4'
O O 0.0106 0.0060 'International Tables Vol C Tables 4.2.6.8 and 6.1.1.4'

loop_
_geom_angle_atom_site_label_1
_geom_angle_atom_site_label_2
_geom_angle_atom_site_label_3
_geom_angle
_geom_angle_site_symmetry_1
_geom_angle_site_symmetry_3
_geom_angle_publ_flag
O2 C1 O1 125.9(7) . . ?
O2 C1 C2 116.9(5) . . ?
O1 C1 C2 117.2(5) . . ?
C3 C2 C7 119.5(6) . . ?
C3 C2 C1 120.5(6) . . ?
C7 C2 C1 120.0(6) . . ?
C4 C3 C2 119.9(7) . . ?
C5 C4 C3 119.5(7) . . ?
C6 C5 C4 121.3(7) . . ?
C5 C6 C7 119.7(7) . . ?
C6 C7 C2 120.1(6) . . ?
O4 C8 O3 125.9(7) . . ?
O4 C8 C9 117.0(6) . . ?
O3 C8 C9 117.1(6) . . ?
C14 C9 C10 117.9(7) . . ?
C14 C9 C8 120.8(6) . . ?
C10 C9 C8 121.3(6) . . ?
C11 C10 C9 121.2(7) . . ?
C10 C11 C12 120.2(7) . . ?
C11 C12 C13 119.0(8) . . ?
C14 C13 C12 121.0(7) . . ?
C13 C14 C9 120.7(7) . . ?
N1 C15 C16 122.0(6) . 2_566 ?
N1 C16 C15 122.3(5) . 2_566 ?
O1 Cu1 O4 89.4(2) . 2_666 ?
O1 Cu1 O3 88.7(2) . . ?
O4 Cu1 O3 169.73(16) 2_666 . ?
O1 Cu1 O2 169.65(17) . 2_666 ?
O4 Cu1 O2 89.8(2) 2_666 2_666 ?
O3 Cu1 O2 90.3(2) . 2_666 ?
O1 Cu1 N1 97.89(18) . . ?
O4 Cu1 N1 92.22(18) 2_666 . ?
O3 Cu1 N1 98.04(18) . . ?
O2 Cu1 N1 92.45(18) 2_666 . ?
O1 Cu1 Cu1 86.91(13) . 2_666 ?
O4 Cu1 Cu1 84.46(12) 2_666 2_666 ?
O3 Cu1 Cu1 85.36(12) . 2_666 ?
O2 Cu1 Cu1 82.75(13) 2_666 2_666 ?
N1 Cu1 Cu1 174.15(14) . 2_666 ?
C16 N1 C15 115.7(5) . . ?
C16 N1 Cu1 121.4(4) . . ?
C15 N1 Cu1 122.9(4) . . ?
C1 O1 Cu1 119.8(4) . . ?
C1 O2 Cu1 124.6(4) . 2_666 ?
C8 O3 Cu1 121.3(4) . . ?
C8 O4 Cu1 122.8(4) . 2_666 ?

loop_
_geom_bond_atom_site_label_1
_geom_bond_atom_site_label_2
_geom_bond_distance
_geom_bond_site_symmetry_2
_geom_bond_publ_flag
C1 O2 1.250(7) . ?
C1 O1 1.259(7) . ?
C1 C2 1.510(9) . ?
C2 C3 1.388(9) . ?
C2 C7 1.392(9) . ?
C3 C4 1.379(10) . ?
C4 C5 1.375(11) . ?
C5 C6 1.367(10) . ?
C6 C7 1.374(10) . ?
C8 O4 1.247(7) . ?
C8 O3 1.269(7) . ?
C8 C9 1.492(10) . ?
C9 C14 1.386(9) . ?
C9 C10 1.390(9) . ?
C10 C11 1.372(11) . ?
C11 C12 1.375(11) . ?
C12 C13 1.381(11) . ?
C13 C14 1.363(11) . ?
C15 N1 1.336(7) . ?
C15 C16 1.370(8) 2_566 ?
C16 N1 1.334(7) . ?
C16 C15 1.370(8) 2_566 ?
Cu1 O1 1.960(5) . ?
Cu1 O4 1.962(5) 2_666 ?
Cu1 O3 1.962(5) . ?
Cu1 O2 1.963(5) 2_666 ?
Cu1 N1 2.165(5) . ?
Cu1 Cu1 2.5875(14) 2_666 ?
O2 Cu1 1.963(5) 2_666 ?
O4 Cu1 1.962(5) 2_666 ?

loop_
_geom_torsion_atom_site_label_1
_geom_torsion_atom_site_label_2
_geom_torsion_atom_site_label_3
_geom_torsion_atom_site_label_4
_geom_torsion
_geom_torsion_site_symmetry_1
_geom_torsion_site_symmetry_2
_geom_torsion_site_symmetry_3
_geom_torsion_site_symmetry_4
_geom_torsion_publ_flag
O2 C1 C2 C3 -179.8(6) . . . . ?
O1 C1 C2 C3 0.0(10) . . . . ?
O2 C1 C2 C7 -0.9(10) . . . . ?
O1 C1 C2 C7 178.9(6) . . . . ?
C7 C2 C3 C4 -1.4(10) . . . . ?
C1 C2 C3 C4 177.5(6) . . . . ?
C2 C3 C4 C5 0.1(11) . . . . ?
C3 C4 C5 C6 1.8(12) . . . . ?
C4 C5 C6 C7 -2.3(12) . . . . ?
C5 C6 C7 C2 1.0(12) . . . . ?
C3 C2 C7 C6 0.9(11) . . . . ?
C1 C2 C7 C6 -178.0(7) . . . . ?
O4 C8 C9 C14 10.8(10) . . . . ?
O3 C8 C9 C14 -168.6(7) . . . . ?
O4 C8 C9 C10 -168.5(6) . . . . ?
O3 C8 C9 C10 12.2(10) . . . . ?
C14 C9 C10 C11 -0.4(12) . . . . ?
C8 C9 C10 C11 178.8(7) . . . . ?
C9 C10 C11 C12 0.0(13) . . . . ?
C10 C11 C12 C13 0.3(14) . . . . ?
C11 C12 C13 C14 -0.3(14) . . . . ?
C12 C13 C14 C9 -0.1(14) . . . . ?
C10 C9 C14 C13 0.4(12) . . . . ?
C8 C9 C14 C13 -178.8(7) . . . . ?
C15 C16 N1 C15 3.0(10) 2_566 . . . ?
C15 C16 N1 Cu1 -175.9(5) 2_566 . . . ?
C16 C15 N1 C16 -3.0(10) 2_566 . . . ?
C16 C15 N1 Cu1 175.9(5) 2_566 . . . ?
O1 Cu1 N1 C16 -32.7(5) . . . . ?
O4 Cu1 N1 C16 57.0(5) 2_666 . . . ?
O3 Cu1 N1 C16 -122.5(5) . . . . ?
O2 Cu1 N1 C16 146.9(5) 2_666 . . . ?
Cu1 Cu1 N1 C16 112.3(14) 2_666 . . . ?
O1 Cu1 N1 C15 148.5(5) . . . . ?
O4 Cu1 N1 C15 -121.8(5) 2_666 . . . ?
O3 Cu1 N1 C15 58.7(5) . . . . ?
O2 Cu1 N1 C15 -31.9(5) 2_666 . . . ?
Cu1 Cu1 N1 C15 -66.5(16) 2_666 . . . ?
O2 C1 O1 Cu1 -2.0(9) . . . . ?
C2 C1 O1 Cu1 178.2(4) . . . . ?
O4 Cu1 O1 C1 85.2(5) 2_666 . . . ?
O3 Cu1 O1 C1 -84.7(5) . . . . ?
O2 Cu1 O1 C1 -0.4(15) 2_666 . . . ?
N1 Cu1 O1 C1 177.4(5) . . . . ?
Cu1 Cu1 O1 C1 0.7(5) 2_666 . . . ?
O1 C1 O2 Cu1 2.4(10) . . . 2_666 ?
C2 C1 O2 Cu1 -177.9(4) . . . 2_666 ?
O4 C8 O3 Cu1 3.0(9) . . . . ?
C9 C8 O3 Cu1 -177.7(4) . . . . ?
O1 Cu1 O3 C8 86.9(5) . . . . ?
O4 Cu1 O3 C8 7.5(15) 2_666 . . . ?
O2 Cu1 O3 C8 -82.8(5) 2_666 . . . ?
N1 Cu1 O3 C8 -175.4(5) . . . . ?
Cu1 Cu1 O3 C8 -0.1(5) 2_666 . . . ?
O3 C8 O4 Cu1 -4.9(9) . . . 2_666 ?
C9 C8 O4 Cu1 175.8(4) . . . 2_666 ?
